data_4130352
loop_
_publ_author_name
'Liu, Jiang'
'Chen, Yan-Cong'
'Liu, Jun-Liang'
'Vieru, Veacheslav'
'Ungur, Liviu'
'Jia, Jian-Hua'
'Chibotaru, Liviu F.'
'Lan, Yanhua'
'Wernsdorfer, Wolfgang'
'Gao, Song'
'Chen, Xiao-Ming'
'Tong, Ming-Liang'

_publ_section_title
;
 A Stable Pentagonal Bipyramidal Dy(III) Single-Ion Magnet with a Record
 Magnetization Reversal Barrier over 1000 K.
;
_journal_issue 16
_journal_name_full 'Journal of the American Chemical Society'
_journal_page_first 5441
_journal_page_last 5450
_journal_paper_doi 10.1021/jacs.6b02638
_journal_volume 138
_journal_year 2016
_chemical_formula_sum 'C28 H28 Br Dy N4 O2'
_chemical_formula_weight 694.95
_space_group_IT_number 20
_space_group_name_Hall 'C 2c 2'
_space_group_name_H-M_alt 'C 2 2 21'
_symmetry_cell_setting orthorhombic
_symmetry_space_group_name_H-M 'C 2 2 21'
_atom_sites_solution_hydrogens geom
_atom_sites_solution_primary direct
_atom_sites_solution_secondary difmap
_audit_creation_method SHELXL-97
_cell_angle_alpha 90.00
_cell_angle_beta 90.00
_cell_angle_gamma 90.00
_cell_formula_units_Z 4
_cell_length_a 8.7136(6)
_cell_length_b 17.3862(13)
_cell_length_c 17.0830(12)
_cell_measurement_reflns_used 5049
_cell_measurement_temperature 150(2)
_cell_measurement_theta_max 27.53
_cell_measurement_theta_min 3.345
_cell_volume 2588.0(3)
_computing_cell_refinement 'PROCESS-AUTO (Rigaku, 1998)'
_computing_data_collection 'PROCESS-AUTO (Rigaku, 1998)'
_computing_data_reduction 'PROCESS-AUTO (Rigaku, 1998)'
_computing_molecular_graphics 'Bruker SHELXTL'
_computing_publication_material 'Bruker SHELXTL'
_computing_structure_refinement 'SHELXL-97 (Sheldrick, 1997)'
_computing_structure_solution 'SHELXS-97 (Sheldrick, 1990)'
_diffrn_ambient_temperature 150(2)
_diffrn_measured_fraction_theta_full 0.989
_diffrn_measured_fraction_theta_max 0.989
_diffrn_measurement_device_type 'Rigaku R-AXIS SPIDE IP'
_diffrn_measurement_method 'phi and omega scans'
_diffrn_radiation_monochromator graphite
_diffrn_radiation_source 'fine-focus sealed tube'
_diffrn_radiation_type MoK\a
_diffrn_radiation_wavelength 0.71073
_diffrn_reflns_av_R_equivalents 0.0327
_diffrn_reflns_av_sigmaI/netI 0.0458
_diffrn_reflns_limit_h_max 10
_diffrn_reflns_limit_h_min -11
_diffrn_reflns_limit_k_max 19
_diffrn_reflns_limit_k_min -22
_diffrn_reflns_limit_l_max 18
_diffrn_reflns_limit_l_min -22
_diffrn_reflns_number 5202
_diffrn_reflns_theta_full 27.48
_diffrn_reflns_theta_max 27.48
_diffrn_reflns_theta_min 3.34
_exptl_absorpt_coefficient_mu 4.464
_exptl_absorpt_correction_T_max 0.5882
_exptl_absorpt_correction_T_min 0.4319
_exptl_absorpt_correction_type multi-scan
_exptl_absorpt_process_details '(ABSCOR; Higashi, 1995)'
_exptl_crystal_colour colorless
_exptl_crystal_density_diffrn 1.784
_exptl_crystal_density_method 'not measured'
_exptl_crystal_description block
_exptl_crystal_F_000 1364
_exptl_crystal_size_max 0.23
_exptl_crystal_size_mid 0.14
_exptl_crystal_size_min 0.13
_refine_diff_density_max 1.561
_refine_diff_density_min -1.012
_refine_diff_density_rms 0.133
_refine_ls_abs_structure_details 'Flack H D (1983), Acta Cryst. A39, 876-881'
_refine_ls_abs_structure_Flack 0.00
_refine_ls_extinction_method none
_refine_ls_goodness_of_fit_ref 1.099
_refine_ls_hydrogen_treatment constr
_refine_ls_matrix_type full
_refine_ls_number_parameters 164
_refine_ls_number_reflns 2480
_refine_ls_number_restraints 0
_refine_ls_restrained_S_all 1.099
_refine_ls_R_factor_all 0.0289
_refine_ls_R_factor_gt 0.0253
_refine_ls_shift/su_max 0.000
_refine_ls_shift/su_mean 0.000
_refine_ls_structure_factor_coef Fsqd
_refine_ls_weighting_details 'calc w=1/[\s^2^(Fo^2^)+(0.0261P)^2^+5.8657P] where P=(Fo^2^+2Fc^2^)/3'
_refine_ls_weighting_scheme calc
_refine_ls_wR_factor_gt 0.0617
_refine_ls_wR_factor_ref 0.0675
_reflns_number_gt 2358
_reflns_number_total 2480
_reflns_threshold_expression >2sigma(I)
_cod_data_source_file ja6b02638_si_003.cif
_cod_data_source_block dym
_cod_original_sg_symbol_H-M C222(1)
_cod_database_code 4130352

loop_
_symmetry_equiv_pos_as_xyz
'x, y, z'
'-x, -y, z+1/2'
'-x, y, -z+1/2'
'x, -y, -z'
'x+1/2, y+1/2, z'
'-x+1/2, -y+1/2, z+1/2'
'-x+1/2, y+1/2, -z+1/2'
'x+1/2, -y+1/2, -z'

loop_
_atom_site_label
_atom_site_type_symbol
_atom_site_fract_x
_atom_site_fract_y
_atom_site_fract_z
_atom_site_U_iso_or_equiv
_atom_site_adp_type
_atom_site_occupancy
_atom_site_symmetry_multiplicity
_atom_site_calc_flag
_atom_site_refinement_flags
Dy1 Dy 0.5000 0.009766(14) 0.2500 0.01481(9) Uani 1 2 d S
Br1 Br 0.5000 -0.15424(3) 0.2500 0.02811(15) Uani 1 2 d S
O1 O 0.5954(4) 0.03586(19) 0.13615(18) 0.0196(7) Uani 1 1 d .
N1 N 0.6610(4) 0.1315(3) 0.2761(2) 0.0161(8) Uani 1 1 d .
N2 N 0.7577(4) -0.0155(3) 0.3216(2) 0.0214(8) Uani 1 1 d .
C1 C 0.8323(6) -0.0834(3) 0.3268(3) 0.0296(12) Uani 1 1 d .
H1 H 0.7880 -0.1272 0.3024 0.036 Uiso 1 1 calc R
C2 C 0.9706(5) -0.0922(3) 0.3661(3) 0.0302(14) Uani 1 1 d .
H2 H 1.0212 -0.1406 0.3668 0.036 Uiso 1 1 calc R
C3 C 1.0334(5) -0.0297(3) 0.4039(3) 0.0283(13) Uani 1 1 d .
H3 H 1.1275 -0.0344 0.4316 0.034 Uiso 1 1 calc R
C4 C 0.9571(5) 0.0398(3) 0.4007(3) 0.0233(11) Uani 1 1 d .
H4 H 0.9974 0.0835 0.4270 0.028 Uiso 1 1 calc R
C5 C 0.8200(5) 0.0452(3) 0.3586(2) 0.0180(9) Uani 1 1 d .
C6 C 0.7337(6) 0.1204(4) 0.3542(3) 0.0202(12) Uani 1 1 d .
H6A H 0.6534 0.1212 0.3952 0.024 Uiso 1 1 calc R
H6B H 0.8054 0.1634 0.3646 0.024 Uiso 1 1 calc R
C7 C 0.5650(5) 0.2026(3) 0.2795(3) 0.0191(9) Uani 1 1 d .
H7A H 0.6312 0.2479 0.2699 0.023 Uiso 1 1 calc R
H7B H 0.5214 0.2077 0.3328 0.023 Uiso 1 1 calc R
C8 C 0.7887(5) 0.1404(3) 0.2177(3) 0.0199(10) Uani 1 1 d .
H8A H 0.8524 0.1849 0.2336 0.024 Uiso 1 1 calc R
H8B H 0.8545 0.0940 0.2204 0.024 Uiso 1 1 calc R
C9 C 0.7409(6) 0.1518(3) 0.1347(3) 0.0178(11) Uani 1 1 d .
C10 C 0.7938(6) 0.2150(3) 0.0920(3) 0.0244(10) Uani 1 1 d .
H10 H 0.8532 0.2532 0.1178 0.029 Uiso 1 1 calc R
C11 C 0.7617(6) 0.2236(4) 0.0126(3) 0.0312(12) Uani 1 1 d .
H11 H 0.8022 0.2660 -0.0156 0.037 Uiso 1 1 calc R
C12 C 0.6709(6) 0.1700(3) -0.0247(3) 0.0286(11) Uani 1 1 d .
H12 H 0.6464 0.1765 -0.0785 0.034 Uiso 1 1 calc R
C13 C 0.6144(6) 0.1061(3) 0.0162(3) 0.0241(11) Uani 1 1 d .
H13 H 0.5530 0.0693 -0.0103 0.029 Uiso 1 1 calc R
C14 C 0.6478(5) 0.0960(3) 0.0959(3) 0.0198(10) Uani 1 1 d .

loop_
_atom_site_aniso_label
_atom_site_aniso_U_11
_atom_site_aniso_U_22
_atom_site_aniso_U_33
_atom_site_aniso_U_23
_atom_site_aniso_U_13
_atom_site_aniso_U_12
Dy1 0.01735(12) 0.01214(14) 0.01495(12) 0.000 -0.00008(18) 0.000
Br1 0.0336(3) 0.0147(3) 0.0361(3) 0.000 -0.0136(6) 0.000
O1 0.0262(16) 0.0141(18) 0.0184(14) -0.0003(13) 0.0044(13) -0.0002(14)
N1 0.0163(16) 0.016(2) 0.0162(15) 0.0012(14) 0.0009(13) 0.0023(15)
N2 0.0210(17) 0.023(2) 0.0199(18) 0.0017(17) -0.0028(16) -0.0003(17)
C1 0.029(3) 0.024(3) 0.037(3) -0.007(2) -0.011(2) 0.003(2)
C2 0.024(4) 0.028(3) 0.039(3) 0.006(2) -0.003(2) 0.0072(19)
C3 0.021(3) 0.040(3) 0.024(2) 0.005(2) -0.0043(18) 0.0026(19)
C4 0.024(2) 0.027(3) 0.0195(19) 0.0025(19) -0.0014(17) -0.0030(17)
C5 0.018(2) 0.021(3) 0.0149(19) 0.0067(19) 0.0007(17) -0.0004(19)
C6 0.022(2) 0.014(3) 0.024(3) -0.002(2) -0.002(2) -0.006(2)
C7 0.0227(18) 0.010(2) 0.0244(18) 0.0003(16) 0.0032(18) -0.0013(18)
C8 0.019(2) 0.024(3) 0.0169(18) -0.003(2) 0.0005(17) -0.0015(19)
C9 0.023(2) 0.014(3) 0.017(2) -0.005(2) 0.0044(19) -0.002(2)
C10 0.026(2) 0.022(3) 0.026(2) 0.000(2) 0.003(2) 0.000(2)
C11 0.037(3) 0.026(3) 0.031(3) 0.008(2) 0.001(2) -0.004(2)
C12 0.033(3) 0.031(3) 0.021(2) 0.008(2) 0.000(2) 0.006(2)
C13 0.025(2) 0.027(3) 0.020(2) -0.001(2) -0.0005(19) 0.001(2)
C14 0.019(2) 0.022(3) 0.018(2) -0.0053(19) 0.0050(19) -0.0007(19)

loop_
_atom_type_symbol
_atom_type_description
_atom_type_scat_dispersion_real
_atom_type_scat_dispersion_imag
_atom_type_scat_source
C C 0.0033 0.0016 'International Tables Vol C Tables 4.2.6.8 and 6.1.1.4'
H H 0.0000 0.0000 'International Tables Vol C Tables 4.2.6.8 and 6.1.1.4'
N N 0.0061 0.0033 'International Tables Vol C Tables 4.2.6.8 and 6.1.1.4'
O O 0.0106 0.0060 'International Tables Vol C Tables 4.2.6.8 and 6.1.1.4'
Br Br -0.2901 2.4595 'International Tables Vol C Tables 4.2.6.8 and 6.1.1.4'
Dy Dy -0.1892 4.4098 'International Tables Vol C Tables 4.2.6.8 and 6.1.1.4'

loop_
_geom_angle_atom_site_label_1
_geom_angle_atom_site_label_2
_geom_angle_atom_site_label_3
_geom_angle
_geom_angle_site_symmetry_1
_geom_angle_site_symmetry_3
O1 Dy1 O1 155.79(18) 3_655 .
O1 Dy1 N1 83.20(12) 3_655 .
O1 Dy1 N1 76.94(11) . .
O1 Dy1 N1 76.94(11) 3_655 3_655
O1 Dy1 N1 83.20(12) . 3_655
N1 Dy1 N1 69.65(16) . 3_655
O1 Dy1 N2 86.82(13) 3_655 .
O1 Dy1 N2 97.27(13) . .
N1 Dy1 N2 65.57(13) . .
N1 Dy1 N2 133.75(13) 3_655 .
O1 Dy1 N2 97.27(13) 3_655 3_655
O1 Dy1 N2 86.82(13) . 3_655
N1 Dy1 N2 133.75(13) . 3_655
N1 Dy1 N2 65.57(13) 3_655 3_655
N2 Dy1 N2 160.5(2) . 3_655
O1 Dy1 Br1 102.11(9) 3_655 .
O1 Dy1 Br1 102.11(9) . .
N1 Dy1 Br1 145.18(8) . .
N1 Dy1 Br1 145.18(8) 3_655 .
N2 Dy1 Br1 80.26(10) . .
N2 Dy1 Br1 80.26(10) 3_655 .
C14 O1 Dy1 139.5(3) . .
C6 N1 C7 108.1(4) . .
C6 N1 C8 107.0(3) . .
C7 N1 C8 110.8(4) . .
C6 N1 Dy1 106.2(3) . .
C7 N1 Dy1 112.4(2) . .
C8 N1 Dy1 111.9(3) . .
C5 N2 C1 117.4(4) . .
C5 N2 Dy1 116.0(3) . .
C1 N2 Dy1 126.6(3) . .
N2 C1 C2 123.1(5) . .
N2 C1 H1 118.4 . .
C2 C1 H1 118.4 . .
C3 C2 C1 119.0(5) . .
C3 C2 H2 120.5 . .
C1 C2 H2 120.5 . .
C2 C3 C4 118.7(4) . .
C2 C3 H3 120.6 . .
C4 C3 H3 120.6 . .
C3 C4 C5 119.4(5) . .
C3 C4 H4 120.3 . .
C5 C4 H4 120.3 . .
N2 C5 C4 122.2(5) . .
N2 C5 C6 117.1(4) . .
C4 C5 C6 120.7(5) . .
N1 C6 C5 111.6(4) . .
N1 C6 H6A 109.3 . .
C5 C6 H6A 109.3 . .
N1 C6 H6B 109.3 . .
C5 C6 H6B 109.3 . .
H6A C6 H6B 108.0 . .
N1 C7 C7 113.1(3) . 3_655
N1 C7 H7A 109.0 . .
C7 C7 H7A 109.0 3_655 .
N1 C7 H7B 109.0 . .
C7 C7 H7B 109.0 3_655 .
H7A C7 H7B 107.8 . .
C9 C8 N1 116.0(4) . .
C9 C8 H8A 108.3 . .
N1 C8 H8A 108.3 . .
C9 C8 H8B 108.3 . .
N1 C8 H8B 108.3 . .
H8A C8 H8B 107.4 . .
C10 C9 C14 118.6(5) . .
C10 C9 C8 120.6(5) . .
C14 C9 C8 120.7(5) . .
C11 C10 C9 121.8(5) . .
C11 C10 H10 119.1 . .
C9 C10 H10 119.1 . .
C12 C11 C10 119.6(5) . .
C12 C11 H11 120.2 . .
C10 C11 H11 120.2 . .
C11 C12 C13 120.4(5) . .
C11 C12 H12 119.8 . .
C13 C12 H12 119.8 . .
C12 C13 C14 120.7(5) . .
C12 C13 H13 119.7 . .
C14 C13 H13 119.7 . .
O1 C14 C13 121.8(5) . .
O1 C14 C9 119.2(4) . .
C13 C14 C9 118.9(5) . .

loop_
_geom_bond_atom_site_label_1
_geom_bond_atom_site_label_2
_geom_bond_distance
_geom_bond_site_symmetry_2
Dy1 O1 2.163(3) 3_655
Dy1 O1 2.163(3) .
Dy1 N1 2.578(4) .
Dy1 N1 2.578(4) 3_655
Dy1 N2 2.594(4) .
Dy1 N2 2.594(4) 3_655
Dy1 Br1 2.8515(6) .
O1 C14 1.332(6) .
N1 C6 1.491(6) .
N1 C7 1.495(6) .
N1 C8 1.501(5) .
N2 C5 1.345(7) .
N2 C1 1.351(7) .
C1 C2 1.388(7) .
C1 H1 0.9500 .
C2 C3 1.377(8) .
C2 H2 0.9500 .
C3 C4 1.380(8) .
C3 H3 0.9500 .
C4 C5 1.398(6) .
C4 H4 0.9500 .
C5 C6 1.509(8) .
C6 H6A 0.9900 .
C6 H6B 0.9900 .
C7 C7 1.516(9) 3_655
C7 H7A 0.9900 .
C7 H7B 0.9900 .
C8 C9 1.491(7) .
C8 H8A 0.9900 .
C8 H8B 0.9900 .
C9 C10 1.398(8) .
C9 C14 1.427(7) .
C10 C11 1.391(7) .
C10 H10 0.9500 .
C11 C12 1.378(8) .
C11 H11 0.9500 .
C12 C13 1.402(7) .
C12 H12 0.9500 .
C13 C14 1.404(6) .
C13 H13 0.9500 .

loop_
_geom_torsion_atom_site_label_1
_geom_torsion_atom_site_label_2
_geom_torsion_atom_site_label_3
_geom_torsion_atom_site_label_4
_geom_torsion
_geom_torsion_site_symmetry_1
_geom_torsion_site_symmetry_4
O1 Dy1 O1 C14 10.0(4) 3_655 .
N1 Dy1 O1 C14 -25.7(4) . .
N1 Dy1 O1 C14 44.9(4) 3_655 .
N2 Dy1 O1 C14 -88.5(5) . .
N2 Dy1 O1 C14 110.6(5) 3_655 .
Br1 Dy1 O1 C14 -170.0(4) . .
O1 Dy1 N1 C6 52.4(3) 3_655 .
O1 Dy1 N1 C6 -141.6(3) . .
N1 Dy1 N1 C6 130.9(3) 3_655 .
N2 Dy1 N1 C6 -37.2(3) . .
N2 Dy1 N1 C6 146.0(3) 3_655 .
Br1 Dy1 N1 C6 -49.1(3) . .
O1 Dy1 N1 C7 -65.6(3) 3_655 .
O1 Dy1 N1 C7 100.4(3) . .
N1 Dy1 N1 C7 12.9(2) 3_655 .
N2 Dy1 N1 C7 -155.2(3) . .
N2 Dy1 N1 C7 28.0(3) 3_655 .
Br1 Dy1 N1 C7 -167.1(2) . .
O1 Dy1 N1 C8 168.9(3) 3_655 .
O1 Dy1 N1 C8 -25.1(3) . .
N1 Dy1 N1 C8 -112.6(3) 3_655 .
N2 Dy1 N1 C8 79.3(3) . .
N2 Dy1 N1 C8 -97.5(3) 3_655 .
Br1 Dy1 N1 C8 67.4(3) . .
O1 Dy1 N2 C5 -63.0(3) 3_655 .
O1 Dy1 N2 C5 93.1(3) . .
N1 Dy1 N2 C5 21.0(3) . .
N1 Dy1 N2 C5 5.5(4) 3_655 .
N2 Dy1 N2 C5 -165.8(3) 3_655 .
Br1 Dy1 N2 C5 -165.8(3) . .
O1 Dy1 N2 C1 115.2(4) 3_655 .
O1 Dy1 N2 C1 -88.7(4) . .
N1 Dy1 N2 C1 -160.8(5) . .
N1 Dy1 N2 C1 -176.3(4) 3_655 .
N2 Dy1 N2 C1 12.4(4) 3_655 .
Br1 Dy1 N2 C1 12.4(4) . .
C5 N2 C1 C2 -2.1(8) . .
Dy1 N2 C1 C2 179.8(4) . .
N2 C1 C2 C3 2.2(8) . .
C1 C2 C3 C4 -0.6(7) . .
C2 C3 C4 C5 -0.9(7) . .
C1 N2 C5 C4 0.4(7) . .
Dy1 N2 C5 C4 178.8(3) . .
C1 N2 C5 C6 -178.4(5) . .
Dy1 N2 C5 C6 0.0(5) . .
C3 C4 C5 N2 1.0(7) . .
C3 C4 C5 C6 179.8(4) . .
C7 N1 C6 C5 174.1(4) . .
C8 N1 C6 C5 -66.5(5) . .
Dy1 N1 C6 C5 53.3(4) . .
N2 C5 C6 N1 -37.3(6) . .
C4 C5 C6 N1 143.8(4) . .
C6 N1 C7 C7 -154.8(4) . 3_655
C8 N1 C7 C7 88.2(5) . 3_655
Dy1 N1 C7 C7 -37.9(5) . 3_655
C6 N1 C8 C9 179.6(5) . .
C7 N1 C8 C9 -62.8(6) . .
Dy1 N1 C8 C9 63.6(5) . .
N1 C8 C9 C10 125.5(5) . .
N1 C8 C9 C14 -58.3(7) . .
C14 C9 C10 C11 -1.9(8) . .
C8 C9 C10 C11 174.4(5) . .
C9 C10 C11 C12 2.4(8) . .
C10 C11 C12 C13 -1.8(8) . .
C11 C12 C13 C14 0.8(8) . .
Dy1 O1 C14 C13 -139.2(4) . .
Dy1 O1 C14 C9 41.0(7) . .
C12 C13 C14 O1 179.9(4) . .
C12 C13 C14 C9 -0.3(7) . .
C10 C9 C14 O1 -179.4(4) . .
C8 C9 C14 O1 4.3(7) . .
C10 C9 C14 C13 0.8(7) . .
C8 C9 C14 C13 -175.5(5) . .
